data_4332034
loop_
_publ_author_name
'Albertin, Gabriele'
'Antoniutti, Stefano'
'Bedin, Marco'
'Castro, Jes\'us'
'Garcia-Font\'an, Soledad'

_publ_section_title
;
 Synthesis and Characterization of Triazenide and Triazene Complexes of
 Ruthenium and Osmium
;
_journal_issue 9
_journal_name_full 'Inorganic Chemistry'
_journal_page_first 3816
_journal_page_last 3825
_journal_paper_doi 10.1021/ic052063u
_journal_volume 45
_journal_year 2006
_chemical_formula_sum 'C70 H87 B N2 O8 Os P4'
_chemical_formula_weight 1409.31
_chemical_name_systematic
; 
hydride-phenyldiazene-tetrakis{phenylbiethoxyphosphine}osmium(II) 
tetraphenylborate
;
_space_group_IT_number 2
_symmetry_cell_setting triclinic
_symmetry_space_group_name_Hall '-P 1'
_symmetry_space_group_name_H-M 'P -1'
_atom_sites_solution_hydrogens geom
_atom_sites_solution_primary direct
_atom_sites_solution_secondary difmap
_audit_creation_method SHELXL-97
_cell_angle_alpha 87.1340(10)
_cell_angle_beta 83.7010(10)
_cell_angle_gamma 82.9620(10)
_cell_formula_units_Z 2
_cell_length_a 12.5264(6)
_cell_length_b 15.1969(7)
_cell_length_c 18.0865(8)
_cell_measurement_temperature 173(2)
_cell_volume 3394.1(3)
_computing_cell_refinement 'Bruker SMART'
_computing_data_collection 'Bruker SMART'
_computing_data_reduction 'Bruker SHELXTL'
_computing_structure_refinement 'SHELXL-97 (Sheldrick, 1997)'
_computing_structure_solution 'SHELXS-97 (Sheldrick, 1990)'
_diffrn_ambient_temperature 173(2)
_diffrn_measured_fraction_theta_full 0.961
_diffrn_measured_fraction_theta_max 0.912
_diffrn_measurement_device_type 'CCD area detector'
_diffrn_measurement_method 'phi and omega scans'
_diffrn_radiation_monochromator graphite
_diffrn_radiation_source 'sealed tube'
_diffrn_radiation_type MoK\a
_diffrn_radiation_wavelength 0.71073
_diffrn_reflns_av_R_equivalents 0.0291
_diffrn_reflns_av_sigmaI/netI 0.0856
_diffrn_reflns_limit_h_max 13
_diffrn_reflns_limit_h_min -16
_diffrn_reflns_limit_k_max 16
_diffrn_reflns_limit_k_min -19
_diffrn_reflns_limit_l_max 23
_diffrn_reflns_limit_l_min -19
_diffrn_reflns_number 21481
_diffrn_reflns_theta_full 25.00
_diffrn_reflns_theta_max 28.01
_diffrn_reflns_theta_min 1.65
_exptl_absorpt_coefficient_mu 2.027
_exptl_absorpt_correction_T_max 1.000
_exptl_absorpt_correction_T_min 0.900
_exptl_absorpt_correction_type multi-scan
_exptl_absorpt_process_details
;
Sheldrick, G. M. SADABS, An empirical absorption correction 
program for area detector data. 
University of Gottingen, Germany, 1996 
;
_exptl_crystal_colour yellow
_exptl_crystal_density_diffrn 1.379
_exptl_crystal_density_method 'not measured'
_exptl_crystal_description irregular
_exptl_crystal_F_000 1452
_exptl_crystal_size_max 0.36
_exptl_crystal_size_mid 0.32
_exptl_crystal_size_min 0.27
_refine_diff_density_max 2.025
_refine_diff_density_min -1.254
_refine_diff_density_rms 0.094
_refine_ls_extinction_method none
_refine_ls_goodness_of_fit_ref 0.864
_refine_ls_hydrogen_treatment mixed
_refine_ls_matrix_type full
_refine_ls_number_parameters 788
_refine_ls_number_reflns 14976
_refine_ls_number_restraints 0
_refine_ls_restrained_S_all 0.864
_refine_ls_R_factor_all 0.0481
_refine_ls_R_factor_gt 0.0351
_refine_ls_shift/su_max 0.001
_refine_ls_shift/su_mean 0.000
_refine_ls_structure_factor_coef Fsqd
_refine_ls_weighting_details 'calc w=1/[\s^2^(Fo^2^)+(0.0128P)^2^+0.0000P] where P=(Fo^2^+2Fc^2^)/3'
_refine_ls_weighting_scheme calc
_refine_ls_wR_factor_gt 0.0567
_refine_ls_wR_factor_ref 0.0591
_reflns_number_gt 12163
_reflns_number_total 14976
_reflns_threshold_expression >2sigma(I)
_cod_data_source_file ic052063usup1.cif
_cod_data_source_block 6a
_cod_depositor_comments
;
The following automatic conversions were performed:
'_atom_site_symetry_multiplicity' tag replaced with
'_atom_site_symmetry_multiplicity'.

Automatic conversion script
Id: cif_correct_tags 1440 2010-10-19 06:21:57Z saulius 

The following automatic conversions were performed:

'_symmetry_cell_setting' value 'Triclinic' changed to 'triclinic'
according to /home/saulius/struct/CIF-dictionaries/cif_core.dic
dictionary named 'cif_core.dic' version 2.4.2 from 2011-04-26.

Automatic conversion script
Id: cif_fix_values 1891 2012-01-12 08:04:46Z andrius 
;
_cod_original_sg_symbol_H-M P-1
_cod_database_code 4332034

loop_
_symmetry_equiv_pos_as_xyz
'x, y, z'
'-x, -y, -z'

loop_
_atom_site_label
_atom_site_type_symbol
_atom_site_fract_x
_atom_site_fract_y
_atom_site_fract_z
_atom_site_U_iso_or_equiv
_atom_site_adp_type
_atom_site_occupancy
_atom_site_symmetry_multiplicity
_atom_site_calc_flag
_atom_site_refinement_flags
H1 H 0.0221 0.7840 0.2464 0.052(11) Uiso 1 1 d .
H11 H 0.175(4) 0.684(3) 0.372(2) 0.089(17) Uiso 1 1 d .
Os Os 0.148417(12) 0.715746(9) 0.231274(8) 0.01851(4) Uani 1 1 d .
P1 P 0.12191(7) 0.72169(6) 0.10879(5) 0.0224(2) Uani 1 1 d .
P2 P 0.22745(8) 0.84783(5) 0.22644(5) 0.0226(2) Uani 1 1 d .
P3 P 0.31544(7) 0.62984(5) 0.23351(5) 0.0225(2) Uani 1 1 d .
P4 P 0.03867(7) 0.60217(5) 0.25447(5) 0.0205(2) Uani 1 1 d .
C11 C -0.0144(3) 0.7677(2) 0.08967(17) 0.0232(8) Uani 1 1 d .
C12 C -0.0830(3) 0.7201(2) 0.05589(17) 0.0268(8) Uani 1 1 d .
H12 H -0.0583 0.6615 0.0408 0.032 Uiso 1 1 calc R
C13 C -0.1874(3) 0.7575(2) 0.04399(19) 0.0355(9) Uani 1 1 d .
H13 H -0.2334 0.7243 0.0210 0.043 Uiso 1 1 calc R
C14 C -0.2238(3) 0.8424(2) 0.06559(19) 0.0353(9) Uani 1 1 d .
H14 H -0.2950 0.8676 0.0575 0.042 Uiso 1 1 calc R
C15 C -0.1579(3) 0.8911(2) 0.0988(2) 0.0363(9) Uani 1 1 d .
H15 H -0.1832 0.9499 0.1134 0.044 Uiso 1 1 calc R
O11 O 0.12619(18) 0.63482(14) 0.05952(12) 0.0275(6) Uani 1 1 d .
O12 O 0.19845(19) 0.78380(15) 0.05745(12) 0.0328(6) Uani 1 1 d .
C16 C -0.0544(3) 0.8538(2) 0.11078(19) 0.0324(9) Uani 1 1 d .
H16 H -0.0093 0.8876 0.1339 0.039 Uiso 1 1 calc R
C17 C 0.1897(4) 0.7971(3) -0.0218(2) 0.0657(15) Uani 1 1 d .
H17A H 0.2299 0.7457 -0.0482 0.079 Uiso 1 1 calc R
H17B H 0.1127 0.8000 -0.0307 0.079 Uiso 1 1 calc R
C18 C 0.2297(5) 0.8739(3) -0.0508(2) 0.087(2) Uani 1 1 d .
H18A H 0.1824 0.9256 -0.0314 0.131 Uiso 1 1 calc R
H18B H 0.2326 0.8754 -0.1052 0.131 Uiso 1 1 calc R
H18C H 0.3027 0.8752 -0.0363 0.131 Uiso 1 1 calc R
C19 C 0.2222(3) 0.5723(2) 0.04717(19) 0.0356(9) Uani 1 1 d .
H19A H 0.2303 0.5331 0.0921 0.043 Uiso 1 1 calc R
H19B H 0.2866 0.6046 0.0378 0.043 Uiso 1 1 calc R
C110 C 0.2144(4) 0.5178(3) -0.0179(2) 0.0563(13) Uani 1 1 d .
H11A H 0.1492 0.4875 -0.0092 0.085 Uiso 1 1 calc R
H11B H 0.2783 0.4736 -0.0245 0.085 Uiso 1 1 calc R
H11C H 0.2106 0.5563 -0.0628 0.085 Uiso 1 1 calc R
C21 C 0.1436(3) 0.95084(19) 0.20515(18) 0.0214(7) Uani 1 1 d .
C22 C 0.1550(3) 0.9927(2) 0.13507(18) 0.0242(8) Uani 1 1 d .
H22 H 0.2105 0.9696 0.0986 0.029 Uiso 1 1 calc R
C23 C 0.0858(3) 1.0682(2) 0.11767(19) 0.0294(8) Uani 1 1 d .
H23 H 0.0942 1.0964 0.0697 0.035 Uiso 1 1 calc R
C24 C 0.0054(3) 1.1016(2) 0.1701(2) 0.0345(9) Uani 1 1 d .
H24 H -0.0411 1.1535 0.1585 0.041 Uiso 1 1 calc R
C25 C -0.0082(3) 1.0602(2) 0.2399(2) 0.0397(10) Uani 1 1 d .
H25 H -0.0642 1.0833 0.2760 0.048 Uiso 1 1 calc R
C26 C 0.0604(3) 0.9849(2) 0.2568(2) 0.0332(9) Uani 1 1 d .
H26 H 0.0502 0.9561 0.3045 0.040 Uiso 1 1 calc R
O21 O 0.26129(19) 0.86061(13) 0.30774(12) 0.0298(6) Uani 1 1 d .
O22 O 0.33342(18) 0.85286(13) 0.16834(12) 0.0277(6) Uani 1 1 d .
C27 C 0.2918(4) 0.9400(2) 0.3380(2) 0.0524(13) Uani 1 1 d .
H27A H 0.3702 0.9429 0.3250 0.063 Uiso 1 1 calc R
H27B H 0.2522 0.9933 0.3155 0.063 Uiso 1 1 calc R
C28 C 0.2675(5) 0.9396(3) 0.4171(3) 0.106(2) Uani 1 1 d .
H28A H 0.1892 0.9416 0.4298 0.158 Uiso 1 1 calc R
H28B H 0.2928 0.9915 0.4366 0.158 Uiso 1 1 calc R
H28C H 0.3039 0.8853 0.4391 0.158 Uiso 1 1 calc R
C29 C 0.4092(3) 0.9178(2) 0.1702(2) 0.0339(9) Uani 1 1 d .
H29A H 0.4664 0.8949 0.2022 0.041 Uiso 1 1 calc R
H29B H 0.3710 0.9735 0.1909 0.041 Uiso 1 1 calc R
C210 C 0.4590(3) 0.9354(2) 0.0914(2) 0.0454(11) Uani 1 1 d .
H21A H 0.4878 0.8789 0.0688 0.068 Uiso 1 1 calc R
H21B H 0.5178 0.9722 0.0925 0.068 Uiso 1 1 calc R
H21C H 0.4037 0.9664 0.0620 0.068 Uiso 1 1 calc R
C31 C 0.3608(3) 0.6144(2) 0.32657(18) 0.0240(8) Uani 1 1 d .
C32 C 0.4205(3) 0.6742(2) 0.3539(2) 0.0316(9) Uani 1 1 d .
H32 H 0.4425 0.7225 0.3228 0.038 Uiso 1 1 calc R
C33 C 0.4486(3) 0.6639(2) 0.4269(2) 0.0380(10) Uani 1 1 d .
H33 H 0.4885 0.7058 0.4454 0.046 Uiso 1 1 calc R
C34 C 0.4188(3) 0.5937(2) 0.4719(2) 0.0377(10) Uani 1 1 d .
H34 H 0.4390 0.5866 0.5212 0.045 Uiso 1 1 calc R
C35 C 0.3595(3) 0.5334(2) 0.4454(2) 0.0357(9) Uani 1 1 d .
H35 H 0.3391 0.4847 0.4764 0.043 Uiso 1 1 calc R
C36 C 0.3296(3) 0.5441(2) 0.37347(19) 0.0293(8) Uani 1 1 d .
H36 H 0.2875 0.5031 0.3560 0.035 Uiso 1 1 calc R
O31 O 0.32380(18) 0.52989(13) 0.20507(12) 0.0265(6) Uani 1 1 d .
O32 O 0.42622(18) 0.66409(14) 0.19431(12) 0.0276(6) Uani 1 1 d .
C37 C 0.4213(3) 0.4671(2) 0.2080(2) 0.0417(10) Uani 1 1 d .
H37A H 0.4075 0.4192 0.2457 0.050 Uiso 1 1 calc R
H37B H 0.4805 0.4978 0.2227 0.050 Uiso 1 1 calc R
C38 C 0.4542(4) 0.4280(3) 0.1333(2) 0.0674(15) Uani 1 1 d .
H38A H 0.3965 0.3959 0.1197 0.101 Uiso 1 1 calc R
H38B H 0.5206 0.3870 0.1354 0.101 Uiso 1 1 calc R
H38C H 0.4671 0.4757 0.0960 0.101 Uiso 1 1 calc R
C39 C 0.4439(3) 0.6756(2) 0.11433(18) 0.0290(8) Uani 1 1 d .
H39A H 0.3967 0.7279 0.0971 0.035 Uiso 1 1 calc R
H39B H 0.4271 0.6226 0.0902 0.035 Uiso 1 1 calc R
C310 C 0.5611(3) 0.6886(3) 0.0946(2) 0.0441(10) Uani 1 1 d .
H31A H 0.5768 0.7412 0.1187 0.066 Uiso 1 1 calc R
H31B H 0.5758 0.6967 0.0405 0.066 Uiso 1 1 calc R
H31C H 0.6070 0.6363 0.1118 0.066 Uiso 1 1 calc R
C41 C 0.0613(3) 0.4957(2) 0.21035(18) 0.0234(8) Uani 1 1 d .
C42 C 0.0063(3) 0.4778(2) 0.15076(18) 0.0289(8) Uani 1 1 d .
H42 H -0.0452 0.5220 0.1320 0.035 Uiso 1 1 calc R
C43 C 0.0268(3) 0.3953(2) 0.1188(2) 0.0373(10) Uani 1 1 d .
H43 H -0.0114 0.3831 0.0786 0.045 Uiso 1 1 calc R
C44 C 0.1020(3) 0.3311(2) 0.1451(2) 0.0427(11) Uani 1 1 d .
H44 H 0.1171 0.2755 0.1221 0.051 Uiso 1 1 calc R
C45 C 0.1558(3) 0.3472(2) 0.2051(2) 0.0430(11) Uani 1 1 d .
H45 H 0.2058 0.3021 0.2244 0.052 Uiso 1 1 calc R
C46 C 0.1362(3) 0.4297(2) 0.2368(2) 0.0325(9) Uani 1 1 d .
H46 H 0.1745 0.4412 0.2771 0.039 Uiso 1 1 calc R
O41 O -0.08638(18) 0.62262(13) 0.24081(12) 0.0256(5) Uani 1 1 d .
O42 O 0.03839(19) 0.57292(13) 0.34169(12) 0.0276(6) Uani 1 1 d .
C47 C -0.1549(3) 0.7011(2) 0.2678(2) 0.0291(8) Uani 1 1 d .
H47A H -0.1457 0.7520 0.2323 0.035 Uiso 1 1 calc R
H47B H -0.1347 0.7165 0.3165 0.035 Uiso 1 1 calc R
C48 C -0.2703(3) 0.6815(2) 0.2755(2) 0.0478(11) Uani 1 1 d .
H48A H -0.2892 0.6653 0.2272 0.072 Uiso 1 1 calc R
H48B H -0.3180 0.7341 0.2927 0.072 Uiso 1 1 calc R
H48C H -0.2791 0.6321 0.3118 0.072 Uiso 1 1 calc R
C49 C -0.0289(3) 0.5069(2) 0.37654(19) 0.0353(9) Uani 1 1 d .
H49A H 0.0176 0.4550 0.3953 0.042 Uiso 1 1 calc R
H49B H -0.0719 0.4864 0.3395 0.042 Uiso 1 1 calc R
C410 C -0.1026(3) 0.5478(3) 0.4395(2) 0.0520(12) Uani 1 1 d .
H41A H -0.0612 0.5796 0.4701 0.078 Uiso 1 1 calc R
H41B H -0.1355 0.5012 0.4701 0.078 Uiso 1 1 calc R
H41C H -0.1595 0.5895 0.4196 0.078 Uiso 1 1 calc R
N11 N 0.1333(3) 0.72470(19) 0.34774(16) 0.0266(7) Uani 1 1 d .
N12 N 0.0641(3) 0.7724(2) 0.38688(16) 0.0411(8) Uani 1 1 d .
C51 C 0.0623(3) 0.7627(2) 0.46567(19) 0.0296(8) Uani 1 1 d .
C52 C -0.0326(3) 0.7974(3) 0.5052(2) 0.0461(11) Uani 1 1 d .
H52 H -0.0895 0.8272 0.4795 0.055 Uiso 1 1 calc R
C53 C -0.0455(4) 0.7890(3) 0.5819(2) 0.0590(13) Uani 1 1 d .
H53 H -0.1122 0.8107 0.6088 0.071 Uiso 1 1 calc R
C54 C 0.0392(4) 0.7490(3) 0.6193(2) 0.0451(11) Uani 1 1 d .
H54 H 0.0309 0.7431 0.6721 0.054 Uiso 1 1 calc R
C55 C 0.1350(3) 0.7177(2) 0.5803(2) 0.0376(10) Uani 1 1 d .
H55 H 0.1934 0.6916 0.6065 0.045 Uiso 1 1 calc R
C56 C 0.1481(3) 0.7237(2) 0.50370(19) 0.0330(9) Uani 1 1 d .
H56 H 0.2147 0.7014 0.4771 0.040 Uiso 1 1 calc R
B B 0.5539(3) 0.1842(2) 0.3182(2) 0.0253(9) Uani 1 1 d .
C61 C 0.4788(3) 0.1791(2) 0.24858(19) 0.0289(9) Uani 1 1 d .
C62 C 0.3751(3) 0.1530(2) 0.2595(2) 0.0382(10) Uani 1 1 d .
H62 H 0.3454 0.1403 0.3089 0.046 Uiso 1 1 calc R
C63 C 0.3132(4) 0.1447(2) 0.2015(3) 0.0523(13) Uani 1 1 d .
H63 H 0.2425 0.1275 0.2121 0.063 Uiso 1 1 calc R
C64 C 0.3532(4) 0.1611(2) 0.1290(3) 0.0562(15) Uani 1 1 d .
H64 H 0.3115 0.1549 0.0892 0.067 Uiso 1 1 calc R
C65 C 0.4553(4) 0.1868(2) 0.1157(2) 0.0568(14) Uani 1 1 d .
H65 H 0.4844 0.1986 0.0659 0.068 Uiso 1 1 calc R
C66 C 0.5170(4) 0.1958(2) 0.1744(2) 0.0460(11) Uani 1 1 d .
H66 H 0.5872 0.2138 0.1634 0.055 Uiso 1 1 calc R
C71 C 0.4714(3) 0.1958(2) 0.39547(19) 0.0273(8) Uani 1 1 d .
C72 C 0.4759(3) 0.1371(2) 0.45815(19) 0.0318(9) Uani 1 1 d .
H72 H 0.5324 0.0893 0.4574 0.038 Uiso 1 1 calc R
C73 C 0.4023(3) 0.1458(2) 0.5205(2) 0.0388(10) Uani 1 1 d .
H73 H 0.4088 0.1041 0.5612 0.047 Uiso 1 1 calc R
C74 C 0.3186(3) 0.2149(3) 0.5246(2) 0.0467(11) Uani 1 1 d .
H74 H 0.2680 0.2212 0.5676 0.056 Uiso 1 1 calc R
C75 C 0.3108(3) 0.2747(2) 0.4640(2) 0.0431(10) Uani 1 1 d .
H75 H 0.2541 0.3224 0.4653 0.052 Uiso 1 1 calc R
C76 C 0.3857(3) 0.2645(2) 0.4019(2) 0.0334(9) Uani 1 1 d .
H76 H 0.3787 0.3064 0.3614 0.040 Uiso 1 1 calc R
C81 C 0.6263(3) 0.2685(2) 0.30006(17) 0.0232(8) Uani 1 1 d .
C82 C 0.5960(3) 0.3541(2) 0.32703(18) 0.0263(8) Uani 1 1 d .
H82 H 0.5324 0.3642 0.3607 0.032 Uiso 1 1 calc R
C83 C 0.6558(3) 0.4249(2) 0.3063(2) 0.0341(9) Uani 1 1 d .
H83 H 0.6323 0.4816 0.3262 0.041 Uiso 1 1 calc R
C84 C 0.7483(3) 0.4133(2) 0.2574(2) 0.0351(9) Uani 1 1 d .
H84 H 0.7880 0.4618 0.2425 0.042 Uiso 1 1 calc R
C85 C 0.7825(3) 0.3300(2) 0.2302(2) 0.0364(9) Uani 1 1 d .
H85 H 0.8466 0.3206 0.1969 0.044 Uiso 1 1 calc R
C86 C 0.7225(3) 0.2597(2) 0.25189(18) 0.0311(9) Uani 1 1 d .
H86 H 0.7482 0.2028 0.2330 0.037 Uiso 1 1 calc R
C91 C 0.6382(3) 0.0934(2) 0.32265(18) 0.0265(8) Uani 1 1 d .
C92 C 0.7179(3) 0.0844(2) 0.37231(19) 0.0320(9) Uani 1 1 d .
H92 H 0.7213 0.1324 0.4034 0.038 Uiso 1 1 calc R
C93 C 0.7920(3) 0.0094(2) 0.3784(2) 0.0400(10) Uani 1 1 d .
H93 H 0.8438 0.0068 0.4133 0.048 Uiso 1 1 calc R
C94 C 0.7905(3) -0.0614(2) 0.3338(2) 0.0409(10) Uani 1 1 d .
H94 H 0.8412 -0.1129 0.3373 0.049 Uiso 1 1 calc R
C95 C 0.7144(4) -0.0559(2) 0.2842(2) 0.0441(11) Uani 1 1 d .
H95 H 0.7128 -0.1041 0.2529 0.053 Uiso 1 1 calc R
C96 C 0.6393(3) 0.0192(2) 0.27903(19) 0.0348(9) Uani 1 1 d .
H96 H 0.5868 0.0204 0.2447 0.042 Uiso 1 1 calc R

loop_
_atom_site_aniso_label
_atom_site_aniso_U_11
_atom_site_aniso_U_22
_atom_site_aniso_U_33
_atom_site_aniso_U_23
_atom_site_aniso_U_13
_atom_site_aniso_U_12
Os 0.02199(7) 0.01626(6) 0.01827(7) 0.00012(5) -0.00506(5) -0.00386(5)
P1 0.0252(5) 0.0225(5) 0.0209(5) 0.0003(4) -0.0056(4) -0.0064(4)
P2 0.0272(6) 0.0196(5) 0.0224(5) -0.0005(4) -0.0059(4) -0.0050(4)
P3 0.0230(5) 0.0235(5) 0.0215(5) 0.0007(4) -0.0053(4) -0.0029(4)
P4 0.0249(5) 0.0177(4) 0.0197(5) -0.0012(4) -0.0037(4) -0.0040(4)
C11 0.030(2) 0.0232(18) 0.0165(17) 0.0043(14) -0.0036(15) -0.0047(15)
C12 0.029(2) 0.032(2) 0.0213(19) -0.0028(15) -0.0036(15) -0.0070(16)
C13 0.028(2) 0.049(2) 0.031(2) -0.0010(19) -0.0053(17) -0.0101(18)
C14 0.024(2) 0.046(2) 0.033(2) 0.0073(19) -0.0031(17) 0.0024(18)
C15 0.041(3) 0.031(2) 0.035(2) 0.0022(17) -0.0054(19) 0.0031(18)
O11 0.0284(15) 0.0296(13) 0.0258(13) -0.0067(11) -0.0070(11) -0.0031(11)
O12 0.0398(17) 0.0423(15) 0.0205(13) 0.0117(11) -0.0119(11) -0.0195(12)
C16 0.039(3) 0.027(2) 0.035(2) 0.0052(17) -0.0152(18) -0.0087(17)
C17 0.074(4) 0.108(4) 0.027(2) 0.028(3) -0.023(2) -0.052(3)
C18 0.176(6) 0.070(3) 0.025(3) 0.010(2) -0.004(3) -0.066(4)
C19 0.033(2) 0.042(2) 0.032(2) -0.0115(18) -0.0074(17) -0.0003(18)
C110 0.061(3) 0.061(3) 0.045(3) -0.020(2) -0.011(2) 0.010(2)
C21 0.026(2) 0.0169(17) 0.0239(18) -0.0001(14) -0.0062(15) -0.0086(14)
C22 0.025(2) 0.0239(18) 0.0244(19) -0.0024(15) -0.0033(15) -0.0039(15)
C23 0.032(2) 0.029(2) 0.029(2) 0.0066(16) -0.0096(17) -0.0089(17)
C24 0.031(2) 0.0212(19) 0.050(3) 0.0022(18) -0.0062(19) 0.0002(16)
C25 0.043(3) 0.028(2) 0.043(2) 0.0010(18) 0.0132(19) 0.0032(18)
C26 0.042(3) 0.0251(19) 0.031(2) 0.0013(16) 0.0020(18) -0.0058(17)
O21 0.0441(17) 0.0222(12) 0.0287(14) 0.0015(11) -0.0181(12) -0.0142(11)
O22 0.0248(15) 0.0230(12) 0.0361(14) -0.0046(11) 0.0008(11) -0.0084(10)
C27 0.090(4) 0.036(2) 0.039(3) -0.005(2) -0.020(2) -0.029(2)
C28 0.208(8) 0.077(4) 0.050(3) -0.014(3) -0.035(4) -0.066(4)
C29 0.027(2) 0.026(2) 0.051(3) -0.0033(18) -0.0048(18) -0.0099(16)
C210 0.036(3) 0.033(2) 0.064(3) -0.003(2) 0.014(2) -0.0094(18)
C31 0.021(2) 0.0285(19) 0.0230(19) -0.0002(15) -0.0081(15) -0.0006(15)
C32 0.032(2) 0.029(2) 0.035(2) 0.0025(17) -0.0081(17) -0.0044(17)
C33 0.033(2) 0.044(2) 0.040(2) -0.009(2) -0.0180(19) -0.0018(19)
C34 0.039(3) 0.048(2) 0.026(2) -0.0038(19) -0.0150(18) 0.008(2)
C35 0.034(2) 0.041(2) 0.030(2) 0.0082(18) -0.0067(17) 0.0005(18)
C36 0.026(2) 0.030(2) 0.033(2) 0.0000(17) -0.0077(16) -0.0054(16)
O31 0.0308(15) 0.0190(12) 0.0301(14) -0.0012(10) -0.0089(11) 0.0005(10)
O32 0.0216(14) 0.0349(14) 0.0259(13) 0.0051(11) -0.0024(10) -0.0044(11)
C37 0.040(3) 0.030(2) 0.052(3) -0.0010(19) -0.009(2) 0.0101(18)
C38 0.084(4) 0.042(3) 0.062(3) 0.000(2) 0.013(3) 0.028(3)
C39 0.032(2) 0.029(2) 0.025(2) 0.0000(16) -0.0022(16) -0.0020(16)
C310 0.032(3) 0.059(3) 0.038(2) 0.006(2) 0.0064(18) -0.006(2)
C41 0.026(2) 0.0176(17) 0.0264(19) -0.0013(15) 0.0016(15) -0.0057(14)
C42 0.030(2) 0.030(2) 0.026(2) -0.0045(16) 0.0013(16) -0.0042(16)
C43 0.043(3) 0.037(2) 0.035(2) -0.0167(18) 0.0065(18) -0.0198(19)
C44 0.051(3) 0.024(2) 0.053(3) -0.0162(19) 0.014(2) -0.0104(19)
C45 0.045(3) 0.0169(19) 0.066(3) -0.0043(19) 0.000(2) 0.0003(18)
C46 0.036(2) 0.0234(19) 0.038(2) -0.0009(17) -0.0028(18) -0.0072(17)
O41 0.0230(14) 0.0205(12) 0.0339(14) -0.0058(10) -0.0036(11) -0.0019(10)
O42 0.0410(16) 0.0233(12) 0.0211(13) 0.0034(10) -0.0066(11) -0.0121(11)
C47 0.024(2) 0.0226(19) 0.040(2) -0.0031(16) -0.0005(16) 0.0014(15)
C48 0.029(3) 0.040(2) 0.074(3) -0.007(2) -0.005(2) 0.0013(19)
C49 0.048(3) 0.031(2) 0.029(2) 0.0073(17) -0.0015(18) -0.0172(19)
C410 0.055(3) 0.058(3) 0.037(3) 0.008(2) 0.014(2) -0.004(2)
N11 0.0292(19) 0.0233(16) 0.0287(17) 0.0005(14) -0.0069(14) -0.0062(14)
N12 0.040(2) 0.053(2) 0.0279(18) -0.0076(16) -0.0046(15) 0.0086(17)
C51 0.034(2) 0.033(2) 0.0225(19) -0.0050(16) -0.0044(16) -0.0008(17)
C52 0.039(3) 0.068(3) 0.030(2) -0.010(2) -0.0062(19) 0.007(2)
C53 0.039(3) 0.098(4) 0.036(3) -0.015(3) 0.006(2) 0.007(3)
C54 0.054(3) 0.057(3) 0.024(2) -0.003(2) -0.004(2) -0.009(2)
C55 0.049(3) 0.036(2) 0.030(2) 0.0019(18) -0.0140(19) -0.0056(19)
C56 0.030(2) 0.036(2) 0.031(2) -0.0039(17) -0.0022(17) 0.0003(17)
B 0.033(3) 0.018(2) 0.026(2) -0.0035(17) -0.0047(18) -0.0054(18)
C61 0.041(2) 0.0143(17) 0.033(2) 0.0007(15) -0.0125(18) -0.0033(16)
C62 0.047(3) 0.0175(19) 0.053(3) -0.0059(18) -0.020(2) -0.0004(17)
C63 0.060(3) 0.024(2) 0.079(4) -0.016(2) -0.040(3) 0.002(2)
C64 0.086(4) 0.027(2) 0.065(3) -0.009(2) -0.056(3) 0.004(2)
C65 0.104(4) 0.037(2) 0.035(3) 0.004(2) -0.033(3) -0.011(3)
C66 0.074(3) 0.033(2) 0.037(2) 0.0022(19) -0.021(2) -0.019(2)
C71 0.027(2) 0.0232(18) 0.033(2) -0.0040(16) -0.0042(16) -0.0096(15)
C72 0.032(2) 0.032(2) 0.032(2) -0.0013(17) -0.0017(17) -0.0078(17)
C73 0.043(3) 0.044(2) 0.031(2) 0.0003(19) 0.0008(19) -0.017(2)
C74 0.038(3) 0.057(3) 0.045(3) -0.015(2) 0.016(2) -0.021(2)
C75 0.031(3) 0.036(2) 0.061(3) -0.010(2) 0.006(2) -0.0038(18)
C76 0.029(2) 0.028(2) 0.043(2) -0.0035(18) -0.0017(18) -0.0073(17)
C81 0.029(2) 0.0236(18) 0.0185(18) 0.0009(14) -0.0080(15) -0.0026(15)
C82 0.027(2) 0.0255(19) 0.027(2) 0.0013(16) -0.0060(15) -0.0027(16)
C83 0.043(3) 0.024(2) 0.039(2) 0.0015(17) -0.0136(19) -0.0076(18)
C84 0.040(3) 0.029(2) 0.040(2) 0.0126(18) -0.0129(19) -0.0153(18)
C85 0.034(2) 0.046(2) 0.029(2) 0.0075(19) 0.0028(17) -0.0145(19)
C86 0.037(2) 0.029(2) 0.026(2) -0.0015(16) -0.0017(17) -0.0027(17)
C91 0.036(2) 0.0212(18) 0.0215(19) 0.0015(15) 0.0028(16) -0.0060(16)
C92 0.037(2) 0.028(2) 0.030(2) 0.0000(17) -0.0010(17) -0.0038(17)
C93 0.040(3) 0.039(2) 0.039(2) 0.0112(19) -0.0012(19) -0.0013(19)
C94 0.039(3) 0.032(2) 0.045(3) 0.0126(19) 0.010(2) 0.0057(19)
C95 0.062(3) 0.022(2) 0.045(3) -0.0077(18) 0.014(2) -0.006(2)
C96 0.047(3) 0.027(2) 0.031(2) 0.0014(17) -0.0018(18) -0.0077(18)

loop_
_atom_type_symbol
_atom_type_description
_atom_type_scat_dispersion_real
_atom_type_scat_dispersion_imag
_atom_type_scat_source
C C 0.0033 0.0016 'International Tables Vol C Tables 4.2.6.8 and 6.1.1.4'
H H 0.0000 0.0000 'International Tables Vol C Tables 4.2.6.8 and 6.1.1.4'
B B 0.0013 0.0007 'International Tables Vol C Tables 4.2.6.8 and 6.1.1.4'
N N 0.0061 0.0033 'International Tables Vol C Tables 4.2.6.8 and 6.1.1.4'
O O 0.0106 0.0060 'International Tables Vol C Tables 4.2.6.8 and 6.1.1.4'
P P 0.1023 0.0942 'International Tables Vol C Tables 4.2.6.8 and 6.1.1.4'
Os Os -1.2165 7.6030 'International Tables Vol C Tables 4.2.6.8 and 6.1.1.4'

loop_
_geom_angle_atom_site_label_1
_geom_angle_atom_site_label_2
_geom_angle_atom_site_label_3
_geom_angle
N11 Os P1 165.91(9)
N11 Os P3 90.91(9)
P1 Os P3 103.01(3)
N11 Os P4 85.08(8)
P1 Os P4 90.67(3)
P3 Os P4 98.15(3)
N11 Os P2 86.35(8)
P1 Os P2 95.24(3)
P3 Os P2 92.13(3)
P4 Os P2 166.70(3)
O12 P1 O11 103.15(13)
O12 P1 C11 103.39(14)
O11 P1 C11 95.19(13)
O12 P1 Os 113.92(9)
O11 P1 Os 123.87(9)
C11 P1 Os 114.14(11)
O21 P2 O22 107.44(13)
O21 P2 C21 104.41(13)
O22 P2 C21 102.68(14)
O21 P2 Os 107.27(9)
O22 P2 Os 116.26(8)
C21 P2 Os 117.81(11)
O31 P3 O32 102.76(13)
O31 P3 C31 103.55(13)
O32 P3 C31 95.17(14)
O31 P3 Os 116.65(9)
O32 P3 Os 121.96(9)
C31 P3 Os 113.36(11)
O41 P4 O42 105.17(13)
O41 P4 C41 95.73(13)
O42 P4 C41 102.11(13)
O41 P4 Os 118.56(8)
O42 P4 Os 107.39(9)
C41 P4 Os 125.34(12)
C12 C11 C16 117.5(3)
C12 C11 P1 123.0(2)
C16 C11 P1 119.5(2)
C11 C12 C13 120.9(3)
C14 C13 C12 120.0(3)
C13 C14 C15 120.5(3)
C14 C15 C16 119.5(3)
C19 O11 P1 122.5(2)
C17 O12 P1 121.1(2)
C15 C16 C11 121.7(3)
C18 C17 O12 112.5(4)
O11 C19 C110 110.0(3)
C26 C21 C22 118.5(3)
C26 C21 P2 120.3(2)
C22 C21 P2 121.0(3)
C21 C22 C23 120.7(3)
C24 C23 C22 119.8(3)
C23 C24 C25 120.4(3)
C24 C25 C26 119.7(4)
C25 C26 C21 121.0(3)
C27 O21 P2 128.5(2)
C29 O22 P2 124.2(2)
C28 C27 O21 110.8(4)
O22 C29 C210 108.5(3)
C32 C31 C36 118.5(3)
C32 C31 P3 121.4(3)
C36 C31 P3 119.9(2)
C31 C32 C33 120.4(3)
C34 C33 C32 120.4(3)
C33 C34 C35 119.8(3)
C34 C35 C36 120.1(4)
C35 C36 C31 120.7(3)
C37 O31 P3 122.4(2)
C39 O32 P3 120.5(2)
O31 C37 C38 110.0(3)
O32 C39 C310 107.5(3)
C46 C41 C42 118.7(3)
C46 C41 P4 118.9(3)
C42 C41 P4 122.4(2)
C43 C42 C41 120.1(3)
C44 C43 C42 120.3(3)
C43 C44 C45 120.3(3)
C44 C45 C46 119.6(3)
C45 C46 C41 120.9(3)
C47 O41 P4 122.88(19)
C49 O42 P4 121.9(2)
O41 C47 C48 108.2(3)
O42 C49 C410 109.1(3)
N12 N11 Os 127.5(2)
N11 N12 C51 118.6(3)
C52 C51 C56 119.6(3)
C52 C51 N12 115.1(3)
C56 C51 N12 125.2(3)
C51 C52 C53 120.5(4)
C52 C53 C54 119.6(4)
C55 C54 C53 120.0(4)
C54 C55 C56 121.0(3)
C55 C56 C51 119.2(4)
C91 B C71 111.0(3)
C91 B C81 107.7(3)
C71 B C81 112.6(3)
C91 B C61 109.5(3)
C71 B C61 107.6(3)
C81 B C61 108.4(3)
C62 C61 C66 114.9(3)
C62 C61 B 122.5(3)
C66 C61 B 122.5(4)
C63 C62 C61 123.1(4)
C64 C63 C62 120.6(5)
C63 C64 C65 118.2(4)
C64 C65 C66 120.9(4)
C61 C66 C65 122.2(4)
C76 C71 C72 114.4(3)
C76 C71 B 121.1(3)
C72 C71 B 124.4(3)
C73 C72 C71 123.1(3)
C72 C73 C74 120.6(4)
C73 C74 C75 118.4(4)
C76 C75 C74 119.9(4)
C75 C76 C71 123.6(4)
C86 C81 C82 114.5(3)
C86 C81 B 121.0(3)
C82 C81 B 124.4(3)
C83 C82 C81 122.6(3)
C84 C83 C82 120.6(3)
C83 C84 C85 118.9(3)
C84 C85 C86 119.8(4)
C85 C86 C81 123.5(3)
C92 C91 C96 114.2(3)
C92 C91 B 120.9(3)
C96 C91 B 124.9(3)
C93 C92 C91 123.6(3)
C94 C93 C92 120.1(4)
C95 C94 C93 118.7(3)
C94 C95 C96 120.9(3)
C95 C96 C91 122.5(4)

loop_
_geom_bond_atom_site_label_1
_geom_bond_atom_site_label_2
_geom_bond_distance
Os N11 2.104(3)
Os P1 2.2716(9)
Os P3 2.3296(9)
Os P4 2.3297(9)
Os P2 2.3382(9)
P1 O12 1.616(2)
P1 O11 1.622(2)
P1 C11 1.827(3)
P2 O21 1.602(2)
P2 O22 1.607(2)
P2 C21 1.824(3)
P3 O31 1.616(2)
P3 O32 1.620(2)
P3 C31 1.830(3)
P4 O41 1.603(2)
P4 O42 1.617(2)
P4 C41 1.817(3)
C11 C12 1.395(4)
C11 C16 1.399(4)
C12 C13 1.396(5)
C13 C14 1.376(5)
C14 C15 1.376(5)
C15 C16 1.386(5)
O11 C19 1.442(4)
O12 C17 1.452(4)
C17 C18 1.383(5)
C19 C110 1.491(4)
C21 C26 1.390(5)
C21 C22 1.390(4)
C22 C23 1.396(4)
C23 C24 1.373(5)
C24 C25 1.384(5)
C25 C26 1.387(4)
O21 C27 1.458(4)
O22 C29 1.455(4)
C27 C28 1.430(6)
C29 C210 1.515(5)
C31 C32 1.387(4)
C31 C36 1.397(4)
C32 C33 1.400(4)
C33 C34 1.373(5)
C34 C35 1.382(5)
C35 C36 1.389(4)
O31 C37 1.459(4)
O32 C39 1.444(4)
C37 C38 1.498(5)
C39 C310 1.507(5)
C41 C46 1.392(4)
C41 C42 1.396(4)
C42 C43 1.390(4)
C43 C44 1.375(5)
C44 C45 1.385(5)
C45 C46 1.387(4)
O41 C47 1.453(3)
O42 C49 1.463(4)
C47 C48 1.503(5)
C49 C410 1.495(5)
N11 N12 1.241(4)
N12 C51 1.423(4)
C51 C52 1.378(5)
C51 C56 1.395(4)
C52 C53 1.380(5)
C53 C54 1.383(5)
C54 C55 1.367(5)
C55 C56 1.377(5)
B C91 1.636(5)
B C71 1.649(5)
B C81 1.657(5)
B C61 1.662(5)
C61 C62 1.394(5)
C61 C66 1.395(5)
C62 C63 1.391(5)
C63 C64 1.373(6)
C64 C65 1.375(6)
C65 C66 1.402(5)
C71 C76 1.402(4)
C71 C72 1.409(4)
C72 C73 1.378(5)
C73 C74 1.388(5)
C74 C75 1.393(5)
C75 C76 1.385(5)
C81 C86 1.403(5)
C81 C82 1.406(4)
C82 C83 1.398(5)
C83 C84 1.378(5)
C84 C85 1.383(5)
C85 C86 1.397(5)
C91 C92 1.405(4)
C91 C96 1.406(4)
C92 C93 1.386(4)
C93 C94 1.380(5)
C94 C95 1.372(5)
C95 C96 1.394(5)
